data_7248740
loop_
_publ_author_name
'Christopher, Imogen L.'
'Liu, Xiaojiao'
'Lloyd, Hayleigh J.'
'Bull, Craig L.'
'Funnell, Nicholas P.'
'Portius, Peter'
'Michalchuk, Adam A. L.'
'Kennedy, Stuart R.'
'Pulham, Colin R.'
'Morrison, Carole A.'

_publ_section_title
;
 Tuning energetic properties through co-crystallisation - a high-pressure
 experimental and computational study of nitrotriazolone: 4,4'-bipyridine.
;
_journal_issue 23
_journal_name_full 'Physical chemistry chemical physics : PCCP'
_journal_page_first 16859
_journal_page_last 16870
_journal_paper_doi 10.1039/d4cp01595a
_journal_volume 26
_journal_year 2024
_chemical_formula_moiety 'C2 H2 N4 O3, C10 H8 N2'
_chemical_formula_sum 'C12 H10 N6 O3'
_chemical_formula_weight 286.26
_space_group_crystal_system monoclinic
_space_group_IT_number 14
_space_group_name_Hall '-P 2yn'
_space_group_name_H-M_alt 'P 1 21/n 1'
_atom_sites_solution_hydrogens geom
_atom_sites_solution_primary dual
_audit_block_doi 10.5517/ccdc.csd.cc2bvm83
_audit_creation_date 2022-05-03
_audit_creation_method
;
Olex2 1.3
(compiled 2020.11.12 svn.r5f609507 for OlexSys, GUI svn.r6408)
;
_audit_update_record
;
2022-05-04 deposited with the CCDC.	2024-05-23 downloaded from the CCDC.
;
_cell_angle_alpha 90
_cell_angle_beta 95.797(7)
_cell_angle_gamma 90
_cell_formula_units_Z 4
_cell_length_a 7.0225(10)
_cell_length_b 5.5811(4)
_cell_length_c 25.7121(18)
_cell_measurement_reflns_used 2747
_cell_measurement_temperature 298.4
_cell_measurement_theta_max 25.15
_cell_measurement_theta_min 3.74
_cell_volume 1002.59(18)
_computing_molecular_graphics 'Olex2 1.3 (Dolomanov et al., 2009)'
_computing_publication_material 'Olex2 1.3 (Dolomanov et al., 2009)'
_computing_structure_refinement 'XL  (Sheldrick, 2008)'
_computing_structure_solution 'SHELXT 2014/5 (Sheldrick, 2014)'
_diffrn_ambient_temperature 298.4
_diffrn_measured_fraction_theta_full 0.355
_diffrn_measured_fraction_theta_max 0.353
_diffrn_measurement_device_type 'Bruker APEX-II CCD'
_diffrn_measurement_method '\f and \w scans'
_diffrn_radiation_type MoK\a
_diffrn_radiation_wavelength 0.71073
_diffrn_reflns_av_R_equivalents 0.0317
_diffrn_reflns_av_unetI/netI 0.0237
_diffrn_reflns_Laue_measured_fraction_full 0.355
_diffrn_reflns_Laue_measured_fraction_max 0.353
_diffrn_reflns_limit_h_max 4
_diffrn_reflns_limit_h_min -4
_diffrn_reflns_limit_k_max 6
_diffrn_reflns_limit_k_min -6
_diffrn_reflns_limit_l_max 30
_diffrn_reflns_limit_l_min -29
_diffrn_reflns_number 5470
_diffrn_reflns_point_group_measured_fraction_full 0.355
_diffrn_reflns_point_group_measured_fraction_max 0.353
_diffrn_reflns_theta_full 25.242
_diffrn_reflns_theta_max 25.318
_diffrn_reflns_theta_min 1.592
_diffrn_standards_number 0
_exptl_absorpt_coefficient_mu 0.143
_exptl_absorpt_correction_T_max 0.7453
_exptl_absorpt_correction_T_min 0.6711
_exptl_absorpt_correction_type multi-scan
_exptl_crystal_colour 'clear yellow'
_exptl_crystal_colour_lustre clear
_exptl_crystal_colour_primary yellow
_exptl_crystal_density_diffrn 1.896
_exptl_crystal_description block
_exptl_crystal_F_000 592
_refine_diff_density_max 0.247
_refine_diff_density_min -0.183
_refine_diff_density_rms 0.051
_refine_ls_extinction_method none
_refine_ls_goodness_of_fit_ref 1.081
_refine_ls_hydrogen_treatment constr
_refine_ls_matrix_type full
_refine_ls_number_parameters 85
_refine_ls_number_reflns 646
_refine_ls_number_restraints 0
_refine_ls_restrained_S_all 1.081
_refine_ls_R_factor_all 0.0626
_refine_ls_R_factor_gt 0.0524
_refine_ls_shift/su_max 0.000
_refine_ls_shift/su_mean 0.000
_refine_ls_structure_factor_coef Fsqd
_refine_ls_weighting_details 'w=1/[\s^2^(Fo^2^)+(0.0601P)^2^+2.5480P] where P=(Fo^2^+2Fc^2^)/3'
_refine_ls_weighting_scheme calc
_refine_ls_wR_factor_gt 0.1281
_refine_ls_wR_factor_ref 0.1361
_reflns_Friedel_coverage 0.000
_reflns_number_gt 560
_reflns_number_total 646
_reflns_threshold_expression 'I > 2\s(I)'
_cod_data_source_file d4cp01595a2.cif
_cod_data_source_block 3car_p09_h
_cod_depositor_comments 'Adding full bibliography for 7248734--7248746.cif.'
_cod_database_code 7248740
_shelx_shelxl_version_number 2018/3
_shelx_space_group_comment
;
The symmetry employed for this shelxl refinement is uniquely defined
by the following loop, which should always be used as a source of
symmetry information in preference to the above space-group names.
They are only intended as comments.
;
_olex2_refinement_description
;
1. Fixed Uiso
 At 1.2 times of:
  All C(H) groups, All N(H) groups
2. Rigid bond restraints
 C2
 with sigma for 1-2 distances of 0.01 and sigma for 1-3 distances of 0.01
 C5
 with sigma for 1-2 distances of 0.01 and sigma for 1-3 distances of 0.01
3. Rigid body (RIGU) restrains
 All non-hydrogen atoms
 with sigma for 1-2 distances of 0.004 and sigma for 1-3 distances of 0.004
4.a Aromatic/amide H refined with riding coordinates:
 N2(H2), N3(H3A), C4(H4), C6(H6), C11(H11), C8(H8), C7(H7), C9(H9), C12(H12),
 C3(H3)
;
_olex2_submission_special_instructions 'No special instructions were received'

loop_
_space_group_symop_operation_xyz
'x, y, z'
'-x+1/2, y+1/2, -z+1/2'
'-x, -y, -z'
'x-1/2, -y-1/2, z-1/2'

loop_
_atom_site_label
_atom_site_type_symbol
_atom_site_fract_x
_atom_site_fract_y
_atom_site_fract_z
_atom_site_U_iso_or_equiv
_atom_site_adp_type
_atom_site_occupancy
_atom_site_site_symmetry_order
_atom_site_calc_flag
_atom_site_refinement_flags_posn
_atom_site_refinement_flags_adp
_atom_site_refinement_flags_occupancy
_atom_site_disorder_assembly
_atom_site_disorder_group
O2 O 0.1746(12) -0.0430(5) 0.39195(15) 0.0205(8) Uiso 1 1 d . . . . .
O1 O 0.1799(13) -0.1625(5) 0.31162(15) 0.0230(9) Uiso 1 1 d . . . . .
O3 O 0.5232(13) 0.7145(5) 0.36804(16) 0.0239(9) Uiso 1 1 d . . . . .
N2 N 0.3658(14) 0.3517(5) 0.37260(18) 0.0163(9) Uiso 1 1 d . . . . .
H2 H 0.336145 0.350583 0.404241 0.020 Uiso 1 1 calc R U . . .
N4 N 0.3793(14) 0.2289(6) 0.29085(18) 0.0176(9) Uiso 1 1 d . . . . .
N1 N 0.2181(14) -0.0226(6) 0.34670(18) 0.0171(9) Uiso 1 1 d . . . . .
N3 N 0.4655(15) 0.4470(6) 0.29878(19) 0.0178(9) Uiso 1 1 d . . . . .
H3A H 0.515704 0.525147 0.274769 0.021 Uiso 1 1 calc R U . . .
N5 N 0.2669(16) 0.4305(6) 0.46478(19) 0.0235(10) Uiso 1 1 d . . . . .
N6 N 0.1243(14) 0.8180(6) 0.71861(18) 0.0195(10) Uiso 1 1 d . . . . .
C1 C 0.3274(18) 0.1846(7) 0.3365(2) 0.0160(10) Uiso 1 1 d . . . . .
C5 C 0.2031(18) 0.5836(7) 0.5638(2) 0.0177(11) Uiso 1 1 d . . . . .
C2 C 0.4635(18) 0.5279(7) 0.3487(2) 0.0169(11) Uiso 1 1 d . . . . .
C4 C 0.1433(19) 0.3578(7) 0.5457(2) 0.0185(11) Uiso 1 1 d . . . . .
H4 H 0.080896 0.255027 0.566849 0.022 Uiso 1 1 calc R U . . .
C10 C 0.1696(17) 0.6688(7) 0.6168(2) 0.0159(11) Uiso 1 1 d . . . . .
C6 C 0.3002(19) 0.7271(7) 0.5310(2) 0.0197(11) Uiso 1 1 d . . . . .
H6 H 0.346620 0.876580 0.542106 0.024 Uiso 1 1 calc R U . . .
C11 C 0.2329(18) 0.8889(7) 0.6350(2) 0.0174(11) Uiso 1 1 d . . . . .
H11 H 0.290677 0.992906 0.613083 0.021 Uiso 1 1 calc R U . . .
C8 C 0.0563(18) 0.6051(7) 0.7003(2) 0.0188(11) Uiso 1 1 d . . . . .
H8 H -0.007502 0.508156 0.722299 0.023 Uiso 1 1 calc R U . . .
C7 C 0.327(2) 0.6445(8) 0.4818(2) 0.0242(12) Uiso 1 1 d . . . . .
H7 H 0.388543 0.742681 0.459572 0.029 Uiso 1 1 calc R U . . .
C9 C 0.0769(18) 0.5244(7) 0.6507(2) 0.0184(11) Uiso 1 1 d . . . . .
H9 H 0.029406 0.375096 0.639785 0.022 Uiso 1 1 calc R U . . .
C12 C 0.2112(18) 0.9565(7) 0.6858(2) 0.0191(11) Uiso 1 1 d . . . . .
H12 H 0.258941 1.104393 0.697609 0.023 Uiso 1 1 calc R U . . .
C3 C 0.1776(19) 0.2891(8) 0.4964(2) 0.0210(11) Uiso 1 1 d . . . . .
H3 H 0.137105 0.138327 0.484507 0.025 Uiso 1 1 calc R U . . .

loop_
_atom_type_symbol
_atom_type_description
_atom_type_scat_dispersion_real
_atom_type_scat_dispersion_imag
_atom_type_scat_source
C C 0.0033 0.0016 'International Tables Vol C Tables 4.2.6.8 and 6.1.1.4'
H H 0.0000 0.0000 'International Tables Vol C Tables 4.2.6.8 and 6.1.1.4'
N N 0.0061 0.0033 'International Tables Vol C Tables 4.2.6.8 and 6.1.1.4'
O O 0.0106 0.0060 'International Tables Vol C Tables 4.2.6.8 and 6.1.1.4'

loop_
_geom_angle_atom_site_label_1
_geom_angle_atom_site_label_2
_geom_angle_atom_site_label_3
_geom_angle
_geom_angle_site_symmetry_1
_geom_angle_site_symmetry_3
_geom_angle_publ_flag
C1 N2 H2 127.3 . . ?
C1 N2 C2 105.3(4) . . ?
C2 N2 H2 127.3 . . ?
C1 N4 N3 101.4(5) . . ?
O2 N1 C1 115.9(5) . . ?
O1 N1 O2 126.0(5) . . ?
O1 N1 C1 118.1(4) . . ?
N4 N3 H3A 123.5 . . ?
C2 N3 N4 112.9(4) . . ?
C2 N3 H3A 123.5 . . ?
C7 N5 C3 119.0(4) . . ?
C12 N6 C8 117.3(4) . . ?
N2 C1 N1 121.1(4) . . ?
N4 C1 N2 116.6(5) . . ?
N4 C1 N1 122.1(6) . . ?
C4 C5 C10 121.7(5) . . ?
C6 C5 C4 117.9(4) . . ?
C6 C5 C10 120.4(6) . . ?
O3 C2 N2 126.7(4) . . ?
O3 C2 N3 129.5(5) . . ?
N3 C2 N2 103.7(5) . . ?
C5 C4 H4 120.4 . . ?
C3 C4 C5 119.2(5) . . ?
C3 C4 H4 120.4 . . ?
C11 C10 C5 121.6(5) . . ?
C11 C10 C9 117.4(4) . . ?
C9 C10 C5 121.0(5) . . ?
C5 C6 H6 120.5 . . ?
C7 C6 C5 119.0(6) . . ?
C7 C6 H6 120.5 . . ?
C10 C11 H11 119.9 . . ?
C10 C11 C12 120.2(5) . . ?
C12 C11 H11 119.9 . . ?
N6 C8 H8 118.4 . . ?
N6 C8 C9 123.1(5) . . ?
C9 C8 H8 118.4 . . ?
N5 C7 C6 122.5(6) . . ?
N5 C7 H7 118.8 . . ?
C6 C7 H7 118.8 . . ?
C10 C9 H9 120.3 . . ?
C8 C9 C10 119.3(6) . . ?
C8 C9 H9 120.3 . . ?
N6 C12 C11 122.6(6) . . ?
N6 C12 H12 118.7 . . ?
C11 C12 H12 118.7 . . ?
N5 C3 C4 122.4(6) . . ?
N5 C3 H3 118.8 . . ?
C4 C3 H3 118.8 . . ?

loop_
_geom_bond_atom_site_label_1
_geom_bond_atom_site_label_2
_geom_bond_distance
_geom_bond_site_symmetry_2
_geom_bond_publ_flag
O2 N1 1.238(5) . ?
O1 N1 1.203(7) . ?
O3 C2 1.211(8) . ?
N2 H2 0.8600 . ?
N2 C1 1.325(7) . ?
N2 C2 1.379(8) . ?
N4 N3 1.366(8) . ?
N4 C1 1.287(6) . ?
N1 C1 1.427(9) . ?
N3 H3A 0.8600 . ?
N3 C2 1.361(6) . ?
N5 C7 1.325(9) . ?
N5 C3 1.334(8) . ?
N6 C8 1.347(9) . ?
N6 C12 1.336(7) . ?
C5 C4 1.394(9) . ?
C5 C10 1.485(6) . ?
C5 C6 1.391(8) . ?
C4 H4 0.9300 . ?
C4 C3 1.368(6) . ?
C10 C11 1.373(9) . ?
C10 C9 1.395(8) . ?
C6 H6 0.9300 . ?
C6 C7 1.377(6) . ?
C11 H11 0.9300 . ?
C11 C12 1.383(6) . ?
C8 H8 0.9300 . ?
C8 C9 1.374(6) . ?
C7 H7 0.9300 . ?
C9 H9 0.9300 . ?
C12 H12 0.9300 . ?
C3 H3 0.9300 . ?

loop_
_geom_torsion_atom_site_label_1
_geom_torsion_atom_site_label_2
_geom_torsion_atom_site_label_3
_geom_torsion_atom_site_label_4
_geom_torsion
_geom_torsion_site_symmetry_1
_geom_torsion_site_symmetry_2
_geom_torsion_site_symmetry_3
_geom_torsion_site_symmetry_4
_geom_torsion_publ_flag
O2 N1 C1 N2 -4.9(15) . . . . ?
O2 N1 C1 N4 -178.9(9) . . . . ?
O1 N1 C1 N2 176.4(10) . . . . ?
O1 N1 C1 N4 2.5(16) . . . . ?
N4 N3 C2 O3 -178.2(11) . . . . ?
N4 N3 C2 N2 -1.6(12) . . . . ?
N3 N4 C1 N2 1.7(13) . . . . ?
N3 N4 C1 N1 175.9(9) . . . . ?
N6 C8 C9 C10 -1.0(18) . . . . ?
C1 N2 C2 O3 179.2(11) . . . . ?
C1 N2 C2 N3 2.4(11) . . . . ?
C1 N4 N3 C2 0.1(12) . . . . ?
C5 C4 C3 N5 0(2) . . . . ?
C5 C10 C11 C12 -175.6(12) . . . . ?
C5 C10 C9 C8 177.0(11) . . . . ?
C5 C6 C7 N5 -1.7(19) . . . . ?
C2 N2 C1 N4 -2.7(13) . . . . ?
C2 N2 C1 N1 -177.0(10) . . . . ?
C4 C5 C10 C11 178.3(11) . . . . ?
C4 C5 C10 C9 0.2(19) . . . . ?
C4 C5 C6 C7 2.4(17) . . . . ?
C10 C5 C4 C3 179.8(12) . . . . ?
C10 C5 C6 C7 -179.0(11) . . . . ?
C10 C11 C12 N6 -2.1(18) . . . . ?
C6 C5 C4 C3 -1.7(18) . . . . ?
C6 C5 C10 C11 -0.2(17) . . . . ?
C6 C5 C10 C9 -178.3(11) . . . . ?
C11 C10 C9 C8 -1.2(17) . . . . ?
C8 N6 C12 C11 -0.1(17) . . . . ?
C7 N5 C3 C4 0.7(18) . . . . ?
C9 C10 C11 C12 2.7(17) . . . . ?
C12 N6 C8 C9 1.7(16) . . . . ?
C3 N5 C7 C6 0.1(18) . . . . ?
